data_2311845
loop_
_publ_author_name
'Mierina, Inese'
'Mishnev, Anatoly'
'Jure, Mara'

_publ_section_title
;
 Zwitterionic and free forms of arylmethyl Meldrum's acids.
;
_journal_coeditor_code DT3032
_journal_issue 'Pt 9'
_journal_name_full 'Acta crystallographica. Section C, Structural chemistry'
_journal_page_first 752
_journal_page_last 758
_journal_paper_doi 10.1107/S2053229615014308
_journal_volume 71
_journal_year 2015
_chemical_formula_moiety 'C15 H18 O7'
_chemical_formula_sum 'C15 H18 O7'
_chemical_formula_weight 310.29
_chemical_name_systematic
;
5-(4-Hydroxy-3,5-dimethoxybenzyl)-2,2-dimethyl-1,3-dioxane-4,6-dione
;
_space_group_IT_number 15
_space_group_name_Hall '-C 2yc'
_space_group_name_H-M_alt 'C 1 2/c 1'
_symmetry_cell_setting monoclinic
_symmetry_space_group_name_H-M 'C 1 2/c 1'
_atom_sites_solution_hydrogens geom
_atom_sites_solution_primary direct
_atom_sites_solution_secondary difmap
_audit_creation_method SHELXL-97
_cell_angle_alpha 90.00
_cell_angle_beta 112.1250(10)
_cell_angle_gamma 90.00
_cell_formula_units_Z 16
_cell_length_a 22.9942(5)
_cell_length_b 10.1840(2)
_cell_length_c 26.9904(7)
_cell_measurement_reflns_used 14754
_cell_measurement_temperature 190(2)
_cell_measurement_theta_max 27.485
_cell_measurement_theta_min 0.998
_cell_volume 5855.0(2)
_computing_cell_refinement
;
SCALEPACK (Otwinowski & Minor, 1997)
;
_computing_data_collection
;
COLLECT (Bruker, 2004)
;
_computing_data_reduction
;
DENZO (Otwinowski & Minor, 1997)
;
_computing_molecular_graphics
;
ORTEP-3 for Windows (Farrugia, 2012)
;
_computing_publication_material
;
SHELXL97 (Sheldrick, 2008)
;
_computing_structure_refinement
;
SHELXL97 (Sheldrick, 2008)
;
_computing_structure_solution
;
SHELXS97 (Sheldrick, 2008)
;
_diffrn_ambient_temperature 190(2)
_diffrn_measured_fraction_theta_full 0.982
_diffrn_measured_fraction_theta_max 0.982
_diffrn_measurement_device_type 'Nonius KappaCCD'
_diffrn_measurement_method CCD
_diffrn_radiation_monochromator graphite
_diffrn_radiation_source 'fine-focus sealed tube'
_diffrn_radiation_type MoK\a
_diffrn_radiation_wavelength 0.71073
_diffrn_reflns_av_R_equivalents 0.0712
_diffrn_reflns_av_sigmaI/netI 0.1235
_diffrn_reflns_limit_h_max 29
_diffrn_reflns_limit_h_min -29
_diffrn_reflns_limit_k_max 12
_diffrn_reflns_limit_k_min -13
_diffrn_reflns_limit_l_max 34
_diffrn_reflns_limit_l_min -35
_diffrn_reflns_number 11293
_diffrn_reflns_theta_full 27.50
_diffrn_reflns_theta_max 27.50
_diffrn_reflns_theta_min 4.08
_exptl_absorpt_coefficient_mu 0.112
_exptl_absorpt_correction_type none
_exptl_crystal_colour colourless
_exptl_crystal_density_diffrn 1.408
_exptl_crystal_density_method 'not measured'
_exptl_crystal_description block
_exptl_crystal_F_000 2624
_exptl_crystal_size_max 0.32
_exptl_crystal_size_mid 0.14
_exptl_crystal_size_min 0.10
_refine_diff_density_max 0.259
_refine_diff_density_min -0.280
_refine_ls_extinction_method none
_refine_ls_goodness_of_fit_ref 0.958
_refine_ls_hydrogen_treatment constr
_refine_ls_matrix_type full
_refine_ls_number_parameters 407
_refine_ls_number_reflns 6610
_refine_ls_number_restraints 1
_refine_ls_restrained_S_all 0.958
_refine_ls_R_factor_all 0.1458
_refine_ls_R_factor_gt 0.0555
_refine_ls_shift/su_max 0.000
_refine_ls_shift/su_mean 0.000
_refine_ls_structure_factor_coef Fsqd
_refine_ls_weighting_details 'calc w=1/[\s^2^(Fo^2^)+(0.0491P)^2^+0.0000P] where P=(Fo^2^+2Fc^2^)/3'
_refine_ls_weighting_scheme calc
_refine_ls_wR_factor_gt 0.1021
_refine_ls_wR_factor_ref 0.1275
_reflns_number_gt 3333
_reflns_number_total 6610
_reflns_threshold_expression >2sigma(I)
_cod_data_source_file dt3032sup1.cif
_cod_data_source_block III
_cod_original_sg_symbol_H-M 'C 2/c'
_cod_database_code 2311845

loop_
_symmetry_equiv_pos_as_xyz
'x, y, z'
'-x, y, -z+1/2'
'x+1/2, y+1/2, z'
'-x+1/2, y+1/2, -z+1/2'
'-x, -y, -z'
'x, -y, z-1/2'
'-x+1/2, -y+1/2, -z'
'x+1/2, -y+1/2, z-1/2'

loop_
_atom_site_type_symbol
_atom_site_label
_atom_site_fract_x
_atom_site_fract_y
_atom_site_fract_z
_atom_site_U_iso_or_equiv
_atom_site_adp_type
_atom_site_calc_flag
_atom_site_refinement_flags
_atom_site_occupancy
_atom_site_symmetry_multiplicity
O O19A 0.68746(7) 0.22214(15) 0.00532(6) 0.0288(4) Uani d . 1 1
O O3A 0.75965(7) 0.57215(14) 0.01900(6) 0.0285(4) Uani d . 1 1
O O16A 0.64076(8) 0.02557(15) 0.22066(7) 0.0310(4) Uani d . 1 1
H H16A 0.6485 0.0576 0.2503 0.046 Uiso calc R 1 1
O O1B 0.44928(7) -0.16261(16) 0.18401(7) 0.0315(4) Uani d . 1 1
O O16B 0.65988(7) 0.51559(16) 0.13938(7) 0.0313(4) Uani d . 1 1
H H16B 0.6829 0.5362 0.1698 0.047 Uiso calc R 1 1
O O17A 0.73529(7) 0.18461(15) 0.27644(7) 0.0335(4) Uani d . 1 1
O O15B 0.58398(7) 0.40497(15) 0.04951(6) 0.0313(4) Uani d . 1 1
O O3B 0.47010(7) -0.16576(16) 0.10492(6) 0.0323(4) Uani d . 1 1
O O15A 0.61118(7) -0.02194(15) 0.11918(6) 0.0302(4) Uani d D 1 1
O O17B 0.64798(8) 0.47330(16) 0.23247(7) 0.0347(4) Uani d . 1 1
O O1A 0.67768(7) 0.42422(15) -0.02468(6) 0.0284(4) Uani d . 1 1
O O20B 0.45815(8) 0.01801(16) 0.05925(7) 0.0372(5) Uani d . 1 1
C C11A 0.67329(10) 0.0924(2) 0.19515(10) 0.0231(6) Uani d . 1 1
O O19B 0.42579(8) 0.02352(18) 0.21338(7) 0.0398(5) Uani d . 1 1
C C9A 0.75431(10) 0.2423(2) 0.19489(10) 0.0247(6) Uani d . 1 1
H H2 0.7864 0.3007 0.2130 0.030 Uiso calc R 1 1
O O20A 0.83454(8) 0.51768(17) 0.09498(7) 0.0448(5) Uani d . 1 1
C C8A 0.73847(10) 0.2205(2) 0.14057(10) 0.0229(6) Uani d . 1 1
C C10B 0.60468(10) 0.4106(2) 0.18890(10) 0.0246(6) Uani d . 1 1
C C12A 0.65821(10) 0.0684(2) 0.14124(10) 0.0222(6) Uani d . 1 1
C C6B 0.44930(11) -0.0293(3) 0.18611(10) 0.0284(6) Uani d . 1 1
C C7B 0.46316(10) 0.1855(2) 0.14484(10) 0.0304(6) Uani d . 1 1
H H7A 0.4273 0.1955 0.1115 0.037 Uiso calc R 1 1
H H7B 0.4506 0.2148 0.1735 0.037 Uiso calc R 1 1
C C4B 0.46868(10) -0.0324(2) 0.10159(10) 0.0271(6) Uani d . 1 1
C C7A 0.77508(10) 0.2871(2) 0.11156(10) 0.0279(6) Uani d . 1 1
H H9A 0.7902 0.2201 0.0938 0.033 Uiso calc R 1 1
H H9B 0.8116 0.3287 0.1380 0.033 Uiso calc R 1 1
C C18A 0.77638(11) 0.2876(2) 0.30543(10) 0.0355(7) Uani d . 1 1
H H10A 0.8174 0.2737 0.3048 0.053 Uiso calc R 1 1
H H10B 0.7790 0.2875 0.3418 0.053 Uiso calc R 1 1
H H10C 0.7603 0.3705 0.2892 0.053 Uiso calc R 1 1
C C11B 0.61265(10) 0.4346(2) 0.14147(10) 0.0250(6) Uani d . 1 1
C C13B 0.52368(10) 0.2968(2) 0.09572(10) 0.0268(6) Uani d . 1 1
H H12 0.4964 0.2583 0.0643 0.032 Uiso calc R 1 1
C C13A 0.69063(10) 0.1314(2) 0.11425(10) 0.0233(6) Uani d . 1 1
H H13 0.6805 0.1144 0.0781 0.028 Uiso calc R 1 1
C C6A 0.70026(10) 0.3358(2) 0.01592(10) 0.0236(6) Uani d . 1 1
C C10A 0.72232(10) 0.1770(2) 0.22221(9) 0.0237(6) Uani d . 1 1
C C12B 0.57198(10) 0.3768(2) 0.09423(10) 0.0245(6) Uani d . 1 1
C C5A 0.73943(10) 0.3910(2) 0.06974(9) 0.0223(6) Uani d . 1 1
H H17 0.7104 0.4346 0.0833 0.027 Uiso calc R 1 1
C C9B 0.55630(10) 0.3305(2) 0.19025(10) 0.0291(6) Uani d . 1 1
H H18 0.5513 0.3152 0.2224 0.035 Uiso calc R 1 1
C C22A 0.69361(12) 0.6065(2) -0.07065(10) 0.0370(7) Uani d . 1 1
H H19A 0.7044 0.6979 -0.0686 0.055 Uiso calc R 1 1
H H19B 0.6521 0.5941 -0.0970 0.055 Uiso calc R 1 1
H H19C 0.7231 0.5567 -0.0805 0.055 Uiso calc R 1 1
C C2B 0.48196(11) -0.2303(2) 0.15522(10) 0.0288(6) Uani d . 1 1
C C14B 0.54495(11) 0.3423(3) 0.00071(10) 0.0386(7) Uani d . 1 1
H H21A 0.5481 0.2487 0.0053 0.058 Uiso calc R 1 1
H H21B 0.5585 0.3672 -0.0275 0.058 Uiso calc R 1 1
H H21C 0.5021 0.3690 -0.0083 0.058 Uiso calc R 1 1
C C8B 0.51559(10) 0.2736(2) 0.14324(10) 0.0255(6) Uani d . 1 1
C C22B 0.45127(12) -0.3631(2) 0.14144(11) 0.0409(7) Uani d . 1 1
H H23A 0.4076 -0.3524 0.1198 0.061 Uiso calc R 1 1
H H23B 0.4555 -0.4088 0.1737 0.061 Uiso calc R 1 1
H H23C 0.4712 -0.4129 0.1220 0.061 Uiso calc R 1 1
C C21B 0.55136(10) -0.2401(2) 0.18788(11) 0.0357(7) Uani d . 1 1
H H24A 0.5712 -0.2906 0.1686 0.054 Uiso calc R 1 1
H H24B 0.5578 -0.2823 0.2213 0.054 Uiso calc R 1 1
H H24C 0.5693 -0.1537 0.1945 0.054 Uiso calc R 1 1
C C2A 0.69550(10) 0.5607(2) -0.01715(10) 0.0259(6) Uani d . 1 1
C C5B 0.48038(10) 0.0394(2) 0.15315(9) 0.0230(6) Uani d . 1 1
H H26 0.5257 0.0353 0.1737 0.028 Uiso calc R 1 1
C C4A 0.78254(11) 0.4965(2) 0.06355(10) 0.0276(6) Uani d . 1 1
C C21A 0.65274(11) 0.6377(2) 0.00289(11) 0.0376(7) Uani d . 1 1
H H28A 0.6565 0.6049 0.0373 0.056 Uiso calc R 1 1
H H28B 0.6101 0.6285 -0.0218 0.056 Uiso calc R 1 1
H H28C 0.6644 0.7287 0.0059 0.056 Uiso calc R 1 1
C C14A 0.59698(12) -0.0571(3) 0.06491(11) 0.0434(7) Uani d D 1 1
H H29A 0.5824 0.0189 0.0426 0.065 Uiso calc R 1 1
H H29B 0.5649 -0.1233 0.0544 0.065 Uiso calc R 1 1
H H29C 0.6340 -0.0908 0.0610 0.065 Uiso calc R 1 1
C C18B 0.64126(13) 0.4580(3) 0.28239(11) 0.0458(8) Uani d . 1 1
H H30A 0.6010 0.4906 0.2796 0.069 Uiso calc R 1 1
H H30B 0.6737 0.5063 0.3094 0.069 Uiso calc R 1 1
H H30C 0.6446 0.3667 0.2919 0.069 Uiso calc R 1 1

loop_
_atom_site_aniso_label
_atom_site_aniso_U_11
_atom_site_aniso_U_22
_atom_site_aniso_U_33
_atom_site_aniso_U_12
_atom_site_aniso_U_13
_atom_site_aniso_U_23
O19A 0.0338(10) 0.0249(10) 0.0303(11) -0.0059(8) 0.0152(8) -0.0009(8)
O3A 0.0253(9) 0.0283(9) 0.0279(10) -0.0059(7) 0.0055(8) 0.0058(8)
O16A 0.0363(10) 0.0367(10) 0.0249(10) -0.0101(8) 0.0172(9) -0.0030(8)
O1B 0.0302(9) 0.0383(11) 0.0291(11) -0.0053(8) 0.0149(8) 0.0068(8)
O16B 0.0340(10) 0.0326(10) 0.0283(10) -0.0091(8) 0.0127(8) -0.0054(9)
O17A 0.0412(10) 0.0353(10) 0.0233(10) -0.0132(8) 0.0115(8) -0.0067(8)
O15B 0.0323(9) 0.0390(10) 0.0229(10) -0.0101(8) 0.0109(8) -0.0028(8)
O3B 0.0408(10) 0.0340(11) 0.0218(10) -0.0076(8) 0.0113(8) -0.0026(8)
O15A 0.0330(9) 0.0346(10) 0.0226(10) -0.0142(8) 0.0101(8) -0.0043(8)
O17B 0.0403(10) 0.0402(10) 0.0245(11) -0.0089(8) 0.0133(9) -0.0066(8)
O1A 0.0295(9) 0.0235(9) 0.0277(10) -0.0032(7) 0.0056(8) 0.0019(8)
O20B 0.0458(11) 0.0442(11) 0.0221(11) -0.0051(9) 0.0134(9) 0.0038(9)
C11A 0.0231(13) 0.0219(13) 0.0279(15) -0.0012(10) 0.0138(11) 0.0044(11)
O19B 0.0414(11) 0.0568(12) 0.0301(11) 0.0046(9) 0.0234(9) 0.0034(9)
C9A 0.0221(12) 0.0220(14) 0.0279(16) -0.0034(10) 0.0069(12) -0.0010(11)
O20A 0.0315(10) 0.0488(12) 0.0400(12) -0.0185(9) -0.0029(9) 0.0093(9)
C8A 0.0183(12) 0.0232(13) 0.0252(15) 0.0019(10) 0.0060(11) 0.0065(11)
C10B 0.0261(13) 0.0238(14) 0.0232(15) 0.0018(11) 0.0084(11) -0.0057(12)
C12A 0.0218(12) 0.0226(13) 0.0213(14) 0.0016(10) 0.0071(11) 0.0022(11)
C6B 0.0214(13) 0.0446(18) 0.0181(15) -0.0027(12) 0.0062(11) 0.0035(13)
C7B 0.0258(13) 0.0386(16) 0.0304(16) 0.0003(12) 0.0147(12) -0.0010(13)
C4B 0.0241(13) 0.0328(16) 0.0253(16) -0.0036(11) 0.0104(12) 0.0005(12)
C7A 0.0203(12) 0.0324(14) 0.0297(15) 0.0004(11) 0.0080(11) 0.0060(12)
C18A 0.0402(15) 0.0340(15) 0.0276(16) -0.0069(12) 0.0073(13) -0.0088(12)
C11B 0.0229(13) 0.0230(13) 0.0307(16) -0.0006(11) 0.0118(12) -0.0013(12)
C13B 0.0252(13) 0.0271(14) 0.0262(15) -0.0014(11) 0.0077(11) -0.0037(11)
C13A 0.0266(13) 0.0265(13) 0.0192(14) 0.0033(11) 0.0113(11) 0.0028(11)
C6A 0.0193(12) 0.0285(15) 0.0269(15) -0.0009(11) 0.0132(11) 0.0016(12)
C10A 0.0257(13) 0.0254(14) 0.0192(14) 0.0020(11) 0.0075(11) 0.0011(11)
C12B 0.0285(13) 0.0242(13) 0.0215(14) 0.0016(11) 0.0102(12) 0.0011(11)
C5A 0.0224(12) 0.0231(13) 0.0228(14) -0.0020(10) 0.0100(11) -0.0010(11)
C9B 0.0312(14) 0.0315(15) 0.0269(16) 0.0014(12) 0.0134(12) 0.0007(12)
C22A 0.0450(16) 0.0326(15) 0.0311(17) -0.0031(12) 0.0119(13) 0.0061(13)
C2B 0.0289(13) 0.0363(15) 0.0219(15) -0.0051(12) 0.0105(12) 0.0011(12)
C14B 0.0383(15) 0.0497(18) 0.0258(16) -0.0107(13) 0.0097(13) -0.0068(13)
C8B 0.0243(13) 0.0228(13) 0.0307(16) 0.0023(11) 0.0119(12) 0.0008(11)
C22B 0.0399(16) 0.0406(16) 0.0386(18) -0.0147(13) 0.0107(13) 0.0014(14)
C21B 0.0270(14) 0.0346(15) 0.0424(18) -0.0033(11) 0.0096(13) -0.0022(13)
C2A 0.0228(13) 0.0233(14) 0.0290(15) -0.0028(10) 0.0067(11) 0.0029(11)
C5B 0.0174(12) 0.0307(14) 0.0200(14) -0.0026(10) 0.0061(10) -0.0025(11)
C4A 0.0253(13) 0.0299(15) 0.0266(15) -0.0017(11) 0.0087(12) 0.0000(12)
C21A 0.0360(15) 0.0322(15) 0.0452(19) 0.0025(12) 0.0159(14) 0.0006(13)
C14A 0.0422(16) 0.0555(18) 0.0331(17) -0.0186(14) 0.0147(14) -0.0190(14)
C18B 0.0538(18) 0.0559(19) 0.0313(18) -0.0101(15) 0.0202(15) -0.0117(14)

loop_
_atom_type_symbol
_atom_type_description
_atom_type_scat_dispersion_real
_atom_type_scat_dispersion_imag
_atom_type_scat_source
C C 0.0033 0.0016 'International Tables Vol C Tables 4.2.6.8 and 6.1.1.4'
H H 0.0000 0.0000 'International Tables Vol C Tables 4.2.6.8 and 6.1.1.4'
O O 0.0106 0.0060 'International Tables Vol C Tables 4.2.6.8 and 6.1.1.4'

loop_
_geom_angle_atom_site_label_1
_geom_angle_atom_site_label_2
_geom_angle_atom_site_label_3
_geom_angle
C4A O3A C2A 120.85(17)
C11A O16A H16A 109.5
C6B O1B C2B 120.49(19)
C11B O16B H16B 109.5
C10A O17A C18A 117.06(19)
C12B O15B C14B 116.95(18)
C4B O3B C2B 120.63(19)
C12A O15A C14A 116.99(19)
C10B O17B C18B 117.16(19)
C6A O1A C2A 121.48(18)
O16A C11A C12A 118.1(2)
O16A C11A C10A 122.1(2)
C12A C11A C10A 119.6(2)
C8A C9A C10A 120.1(2)
C8A C9A H2 119.9
C10A C9A H2 119.9
C9A C8A C13A 119.0(2)
C9A C8A C7A 120.0(2)
C13A C8A C7A 121.0(2)
O17B C10B C11B 113.8(2)
O17B C10B C9B 125.2(2)
C11B C10B C9B 121.0(2)
O15A C12A C13A 125.2(2)
O15A C12A C11A 114.8(2)
C13A C12A C11A 120.1(2)
O19B C6B O1B 118.9(2)
O19B C6B C5B 125.5(2)
O1B C6B C5B 115.6(2)
C8B C7B C5B 114.44(19)
C8B C7B H7A 108.7
C5B C7B H7A 108.7
C8B C7B H7B 108.7
C5B C7B H7B 108.7
H7A C7B H7B 107.6
O20B C4B O3B 119.0(2)
O20B C4B C5B 125.3(2)
O3B C4B C5B 115.6(2)
C8A C7A C5A 116.26(19)
C8A C7A H9A 108.2
C5A C7A H9A 108.2
C8A C7A H9B 108.2
C5A C7A H9B 108.2
H9A C7A H9B 107.4
O17A C18A H10A 109.5
O17A C18A H10B 109.5
H10A C18A H10B 109.5
O17A C18A H10C 109.5
H10A C18A H10C 109.5
H10B C18A H10C 109.5
C10B C11B O16B 121.6(2)
C10B C11B C12B 119.7(2)
O16B C11B C12B 118.7(2)
C8B C13B C12B 121.0(2)
C8B C13B H12 119.5
C12B C13B H12 119.5
C12A C13A C8A 120.8(2)
C12A C13A H13 119.6
C8A C13A H13 119.6
O19A C6A O1A 117.4(2)
O19A C6A C5A 126.5(2)
O1A C6A C5A 116.1(2)
O17A C10A C11A 113.6(2)
O17A C10A C9A 126.1(2)
C11A C10A C9A 120.3(2)
O15B C12B C13B 125.3(2)
O15B C12B C11B 115.5(2)
C13B C12B C11B 119.2(2)
C6A C5A C4A 109.77(19)
C6A C5A C7A 114.36(19)
C4A C5A C7A 112.26(18)
C6A C5A H17 106.7
C4A C5A H17 106.7
C7A C5A H17 106.7
C8B C9B C10B 119.4(2)
C8B C9B H18 120.3
C10B C9B H18 120.3
C2A C22A H19A 109.5
C2A C22A H19B 109.5
H19A C22A H19B 109.5
C2A C22A H19C 109.5
H19A C22A H19C 109.5
H19B C22A H19C 109.5
O3B C2B O1B 109.75(18)
O3B C2B C22B 105.82(19)
O1B C2B C22B 105.7(2)
O3B C2B C21B 111.4(2)
O1B C2B C21B 111.6(2)
C22B C2B C21B 112.3(2)
O15B C14B H21A 109.5
O15B C14B H21B 109.5
H21A C14B H21B 109.5
O15B C14B H21C 109.5
H21A C14B H21C 109.5
H21B C14B H21C 109.5
C13B C8B C9B 119.7(2)
C13B C8B C7B 120.9(2)
C9B C8B C7B 119.4(2)
C2B C22B H23A 109.5
C2B C22B H23B 109.5
H23A C22B H23B 109.5
C2B C22B H23C 109.5
H23A C22B H23C 109.5
H23B C22B H23C 109.5
C2B C21B H24A 109.5
C2B C21B H24B 109.5
H24A C21B H24B 109.5
C2B C21B H24C 109.5
H24A C21B H24C 109.5
H24B C21B H24C 109.5
O3A C2A O1A 109.85(16)
O3A C2A C22A 106.17(19)
O1A C2A C22A 105.08(19)
O3A C2A C21A 110.85(19)
O1A C2A C21A 111.27(19)
C22A C2A C21A 113.3(2)
C4B C5B C6B 111.15(19)
C4B C5B C7B 112.9(2)
C6B C5B C7B 112.5(2)
C4B C5B H26 106.6
C6B C5B H26 106.6
C7B C5B H26 106.6
O20A C4A O3A 118.4(2)
O20A C4A C5A 124.8(2)
O3A C4A C5A 116.72(19)
C2A C21A H28A 109.5
C2A C21A H28B 109.5
H28A C21A H28B 109.5
C2A C21A H28C 109.5
H28A C21A H28C 109.5
H28B C21A H28C 109.5
O15A C14A H29A 109.5
O15A C14A H29B 109.5
H29A C14A H29B 109.5
O15A C14A H29C 109.5
H29A C14A H29C 109.5
H29B C14A H29C 109.5
O17B C18B H30A 109.5
O17B C18B H30B 109.5
H30A C18B H30B 109.5
O17B C18B H30C 109.5
H30A C18B H30C 109.5
H30B C18B H30C 109.5

loop_
_geom_bond_atom_site_label_1
_geom_bond_atom_site_label_2
_geom_bond_distance
O19A C6A 1.202(3)
O3A C4A 1.357(3)
O3A C2A 1.434(3)
O16A C11A 1.373(3)
O16A H16A 0.8200
O1B C6B 1.358(3)
O1B C2B 1.444(3)
O16B C11B 1.382(3)
O16B H16B 0.8200
O17A C10A 1.382(3)
O17A C18A 1.431(3)
O15B C12B 1.366(3)
O15B C14B 1.434(3)
O3B C4B 1.360(3)
O3B C2B 1.439(3)
O15A C12A 1.373(3)
O15A C14A 1.421(3)
O17B C10B 1.379(3)
O17B C18B 1.421(3)
O1A C6A 1.361(3)
O1A C2A 1.441(3)
O20B C4B 1.192(3)
C11A C12A 1.385(3)
C11A C10A 1.388(3)
O19B C6B 1.193(3)
C9A C8A 1.389(3)
C9A C10A 1.391(3)
C9A H2 0.9300
O20A C4A 1.197(3)
C8A C13A 1.396(3)
C8A C7A 1.509(3)
C10B C11B 1.382(3)
C10B C9B 1.391(3)
C12A C13A 1.381(3)
C6B C5B 1.507(3)
C7B C8B 1.516(3)
C7B C5B 1.534(3)
C7B H7A 0.9700
C7B H7B 0.9700
C4B C5B 1.504(3)
C7A C5A 1.539(3)
C7A H9A 0.9700
C7A H9B 0.9700
C18A H10A 0.9600
C18A H10B 0.9600
C18A H10C 0.9600
C11B C12B 1.396(3)
C13B C8B 1.384(3)
C13B C12B 1.391(3)
C13B H12 0.9300
C13A H13 0.9300
C6A C5A 1.500(3)
C5A C4A 1.513(3)
C5A H17 0.9800
C9B C8B 1.388(3)
C9B H18 0.9300
C22A C2A 1.503(3)
C22A H19A 0.9600
C22A H19B 0.9600
C22A H19C 0.9600
C2B C22B 1.506(3)
C2B C21B 1.508(3)
C14B H21A 0.9600
C14B H21B 0.9600
C14B H21C 0.9600
C22B H23A 0.9600
C22B H23B 0.9600
C22B H23C 0.9600
C21B H24A 0.9600
C21B H24B 0.9600
C21B H24C 0.9600
C2A C21A 1.508(3)
C5B H26 0.9800
C21A H28A 0.9600
C21A H28B 0.9600
C21A H28C 0.9600
C14A H29A 0.9600
C14A H29B 0.9600
C14A H29C 0.9600
C18B H30A 0.9600
C18B H30B 0.9600
C18B H30C 0.9600

loop_
_geom_hbond_atom_site_label_D
_geom_hbond_atom_site_label_H
_geom_hbond_atom_site_label_A
_geom_hbond_site_symmetry_A
_geom_hbond_distance_DH
_geom_hbond_distance_HA
_geom_hbond_distance_DA
_geom_hbond_angle_DHA
_geom_hbond_publ_flag
O16A H16A O17A . 0.82 2.26 2.674(2) 112 y
O16B H16B O17B . 0.82 2.22 2.663(3) 114 y
C13B H12 O20B . 0.93 2.59 3.191(3) 123 y
C13A H13 O19A . 0.93 2.31 3.056(3) 137 y
O16A H16A O19B 2_655 0.82 2.29 2.750(3) 116 y
O16B H16B O17A 4_655 0.82 2.42 3.132(2) 145 y
C5A H17 O16B . 0.98 2.38 3.329(3) 164 n
C21B H24C O16A . 0.96 2.38 3.310(3) 164 n
C5B H26 O16A . 0.98 2.47 3.447(3) 177 n
